data_4328073
loop_
_publ_author_name
'Sayaka Uchida'
'Aldes Lesbani'
'Yoshiyuki Ogasawara'
'Noritaka Mizuno'

_publ_section_title
;
 Ionic Crystals [M3O(OOCC6H5)6(H2O)3]4[\a-SiW12O40] (M = Cr, Fe) as
 Heterogeneous Catalysts for Pinacol Rearrangement
;
_journal_name_full 'Inorganic Chemistry'
_journal_page_first 775
_journal_page_last 777
_journal_paper_doi 10.1021/ic2025186
_journal_volume 51
_journal_year 2012
_chemical_formula_moiety 'C168 Cr12 O104 Si W12'
_chemical_formula_sum 'C168 Cr12 O104 Si W12'
_chemical_formula_weight 6540.02
_space_group_IT_number 14
_symmetry_cell_setting monoclinic
_symmetry_Int_Tables_number 14
_symmetry_space_group_name_Hall '-P 2yab'
_symmetry_space_group_name_H-M 'P 1 21/a 1'
_atom_sites_solution_primary direct
_atom_sites_solution_secondary difmap
_cell_angle_alpha 90.0000
_cell_angle_beta 117.0630(8)
_cell_angle_gamma 90.0000
_cell_formula_units_Z 2
_cell_length_a 22.3110(2)
_cell_length_b 33.0752(5)
_cell_length_c 23.0088(3)
_cell_measurement_temperature 183(1)
_cell_volume 15120.0(3)
_computing_cell_refinement CrystalClear
_computing_data_collection CrystalClear
_computing_data_reduction CrystalStructure
_computing_molecular_graphics 'CrystalStructure 4.0'
_computing_publication_material 'CrystalStructure 4.0 (Rigaku, 2010)'
_computing_structure_refinement 'SHELXL97 (Sheldrick, 2008)'
_computing_structure_solution 'SHELXS97 (Sheldrick, 2008)'
_diffrn_ambient_temperature 183(1)
_diffrn_measured_fraction_theta_full 0.987
_diffrn_measured_fraction_theta_max 0.987
_diffrn_measurement_device_type 'Rigaku Saturn'
_diffrn_radiation_type 'Mo K\a'
_diffrn_radiation_wavelength 0.71069
_diffrn_reflns_limit_h_max 30
_diffrn_reflns_limit_h_min 0
_diffrn_reflns_limit_k_max 45
_diffrn_reflns_limit_k_min 0
_diffrn_reflns_limit_l_max 28
_diffrn_reflns_limit_l_min -31
_diffrn_reflns_number 41842
_diffrn_reflns_theta_full 29.57
_diffrn_reflns_theta_max 29.57
_exptl_absorpt_coefficient_mu 5.029
_exptl_absorpt_correction_type none
_exptl_crystal_colour green
_exptl_crystal_density_diffrn 1.436
_exptl_crystal_description plate
_exptl_crystal_F_000 6060.00
_exptl_crystal_size_max 0.1
_exptl_crystal_size_mid 0.1
_exptl_crystal_size_min 0.05
_platon_squeeze_details
;
;
_refine_diff_density_max 7.390
_refine_diff_density_min -4.930
_refine_ls_extinction_method none
_refine_ls_goodness_of_fit_ref 1.174
_refine_ls_number_parameters 827
_refine_ls_number_reflns 41842
_refine_ls_number_restraints 0
_refine_ls_R_factor_gt 0.1043
_refine_ls_shift/su_max 0.001
_refine_ls_structure_factor_coef Fsqd
_refine_ls_weighting_details 'w = 1/[\s^2^(Fo^2^)+(0.1899P)^2^+0.0000P] where P=(Fo^2^+2Fc^2^)/3'
_refine_ls_weighting_scheme calc
_refine_ls_wR_factor_ref 0.3298
_reflns_number_gt 23291
_reflns_number_total 41842
_reflns_threshold_expression F^2^>2.0\s(F^2^)
_cod_data_source_file ic2025186_si_001_1.cif
_cod_data_source_block 1a.inf
_cod_original_cell_volume 15120.0(4)
_cod_database_code 4328073

loop_
_symmetry_equiv_pos_site_id
_symmetry_equiv_pos_as_xyz
1 +X,+Y,+Z
2 1/2-X,1/2+Y,-Z
3 -X,-Y,-Z
4 1/2+X,1/2-Y,+Z

loop_
_atom_site_label
_atom_site_type_symbol
_atom_site_fract_x
_atom_site_fract_y
_atom_site_fract_z
_atom_site_U_iso_or_equiv
_atom_site_adp_type
_atom_site_occupancy
_atom_site_symmetry_multiplicity
_atom_site_calc_flag
W(1) W 0.17008(2) 0.973065(17) 0.08881(2) 0.06385(16) Uani 1.0 4 d
W(2) W 0.08316(2) 1.012851(16) 0.17156(2) 0.06051(14) Uani 1.0 4 d
W(3) W 0.08734(3) 0.96011(2) -0.08188(3) 0.0850(2) Uani 1.0 4 d
W(4) W -0.03872(3) 0.93677(2) 0.10106(3) 0.0859(2) Uani 1.0 4 d
W(5) W 0.12318(3) 1.075281(18) 0.06928(3) 0.07514(18) Uani 1.0 4 d
W(6) W 0.04827(4) 0.897910(17) 0.01978(3) 0.0867(2) Uani 1.0 4 d
Cr(1) Cr -0.10891(7) 0.72351(4) 0.67134(6) 0.0414(4) Uani 1.0 4 d
Cr(2) Cr -0.09029(7) 0.62505(4) 0.66983(6) 0.0385(3) Uani 1.0 4 d
Cr(3) Cr -0.24159(7) 0.66450(4) 0.60848(6) 0.0398(3) Uani 1.0 4 d
Cr(4) Cr -0.40937(7) 0.87468(5) 0.17616(7) 0.0403(3) Uani 1.0 4 d
Cr(5) Cr -0.39710(6) 0.77627(4) 0.16859(6) 0.0377(3) Uani 1.0 4 d
Cr(6) Cr -0.26173(6) 0.83369(4) 0.21682(6) 0.0369(3) Uani 1.0 4 d
Si(1) Si 0.0000 1.0000 0.0000 0.0289(6) Uani 1.0 2 d
O(1) O -0.1476(3) 0.67063(18) 0.6496(3) 0.0355(12) Uani 1.0 4 d
O(2) O -0.0293(4) 0.5763(2) 0.6915(4) 0.0530(17) Uani 1.0 4 d
O(3) O -0.3439(4) 0.6569(3) 0.5632(4) 0.0607(19) Uani 1.0 4 d
O(4) O -0.0682(4) 0.7808(3) 0.6947(4) 0.070(3) Uani 1.0 4 d
O(5) O -0.1424(3) 0.59111(19) 0.6997(3) 0.0441(14) Uani 1.0 4 d
O(6) O -0.2395(4) 0.6246(3) 0.6730(4) 0.0591(19) Uani 1.0 4 d
O(7) O -0.1362(4) 0.6042(3) 0.5811(4) 0.064(2) Uani 1.0 4 d
O(8) O -0.2430(3) 0.62146(19) 0.5479(3) 0.0443(14) Uani 1.0 4 d
O(9) O -0.0338(4) 0.7086(3) 0.7558(3) 0.0592(19) Uani 1.0 4 d
O(10) O -0.0349(4) 0.6421(2) 0.7613(3) 0.0552(18) Uani 1.0 4 d
O(11) O -0.0487(4) 0.7156(3) 0.6291(4) 0.0582(18) Uani 1.0 4 d
O(12) O -0.0226(4) 0.6513(3) 0.6477(4) 0.0613(19) Uani 1.0 4 d
O(13) O -0.1757(4) 0.74915(19) 0.5911(3) 0.0482(16) Uani 1.0 4 d
O(14) O -0.2600(3) 0.70515(19) 0.5406(3) 0.0436(14) Uani 1.0 4 d
O(15) O -0.2589(4) 0.7064(3) 0.6615(3) 0.0541(17) Uani 1.0 4 d
O(16) O -0.1633(4) 0.7388(2) 0.7154(3) 0.0501(16) Uani 1.0 4 d
O(17) O -0.3563(3) 0.82840(17) 0.1882(3) 0.0355(12) Uani 1.0 4 d
O(18) O -0.1600(3) 0.8380(2) 0.2516(3) 0.0460(15) Uani 1.0 4 d
O(19) O -0.4696(4) 0.9244(2) 0.1623(4) 0.0536(17) Uani 1.0 4 d
O(20) O -0.4402(3) 0.7212(3) 0.1503(4) 0.0565(18) Uani 1.0 4 d
O(21) O -0.2718(3) 0.8754(2) 0.1515(3) 0.0452(15) Uani 1.0 4 d
O(22) O -0.3715(4) 0.9053(2) 0.1287(4) 0.0502(16) Uani 1.0 4 d
O(23) O -0.2450(4) 0.8752(3) 0.2846(4) 0.0570(18) Uani 1.0 4 d
O(24) O -0.3471(4) 0.9011(2) 0.2576(4) 0.0525(16) Uani 1.0 4 d
O(25) O -0.2526(3) 0.79374(19) 0.1576(3) 0.0454(14) Uani 1.0 4 d
O(26) O -0.3435(3) 0.7540(2) 0.1300(4) 0.0488(15) Uani 1.0 4 d
O(27) O -0.4825(3) 0.8556(2) 0.0917(3) 0.0488(16) Uani 1.0 4 d
O(28) O -0.4654(4) 0.7909(2) 0.0794(3) 0.0532(17) Uani 1.0 4 d
O(29) O -0.4569(4) 0.8528(2) 0.2231(4) 0.0538(17) Uani 1.0 4 d
O(30) O -0.4610(3) 0.7875(2) 0.2056(4) 0.0521(16) Uani 1.0 4 d
O(31) O -0.2412(3) 0.7922(2) 0.2853(3) 0.0494(16) Uani 1.0 4 d
O(32) O -0.3322(3) 0.7528(2) 0.2524(3) 0.0475(15) Uani 1.0 4 d
O(33) O 0.1163(5) 1.0164(3) 0.2522(5) 0.091(3) Uiso 1.0 4 d
O(34) O -0.0577(6) 0.9105(4) 0.1522(6) 0.110(4) Uiso 1.0 4 d
O(35) O 0.0377(7) 0.9626(4) 0.1601(7) 0.118(4) Uiso 1.0 4 d
O(36) O 0.0219(7) 0.9006(4) 0.0843(6) 0.115(4) Uiso 1.0 4 d
O(37) O 0.0677(6) 0.8495(4) 0.0293(6) 0.099(3) Uiso 1.0 4 d
O(38) O 0.0645(8) 0.9108(5) -0.0491(7) 0.131(5) Uiso 1.0 4 d
O(39) O 0.1259(7) 0.9389(4) -0.1247(7) 0.124(4) Uiso 1.0 4 d
O(40) O 0.1093(7) 1.0591(4) 0.1423(7) 0.125(5) Uiso 1.0 4 d
O(41) O 0.1493(6) 0.9812(4) 0.1595(6) 0.105(4) Uiso 1.0 4 d
O(43) O 0.0562(6) 0.9694(4) 0.0072(6) 0.038(3) Uiso 0.5000 4 d
O(44) O 0.1606(7) 0.9668(4) 0.0027(7) 0.114(4) Uiso 1.0 4 d
O(45) O 0.1295(7) 0.9245(4) 0.0818(6) 0.115(4) Uiso 1.0 4 d
O(46) O 0.2546(7) 0.9636(5) 0.1351(7) 0.127(5) Uiso 1.0 4 d
O(47) O 0.1741(6) 1.0307(4) 0.0810(6) 0.101(4) Uiso 1.0 4 d
O(48) O 0.1900(8) 1.1105(5) 0.1031(7) 0.134(5) Uiso 1.0 4 d
O(49) O -0.0028(8) 1.0378(5) 0.1490(8) 0.150(6) Uiso 1.0 4 d
O(50) O -0.1096(8) 0.9281(5) 0.0186(7) 0.130(5) Uiso 1.0 4 d
O(51) O 0.0377(7) 1.1038(5) 0.0434(7) 0.127(5) Uiso 1.0 4 d
O(53) O -0.0059(7) 0.9971(4) 0.0645(7) 0.049(3) Uiso 0.5000 4 d
O(59) O 0.0675(6) 1.0118(4) 0.0581(6) 0.042(3) Uiso 0.5000 4 d
O(60) O -0.0214(7) 0.9537(4) 0.0089(7) 0.052(4) Uiso 0.5000 4 d
O(85) O 0.0880(10) 1.0152(6) -0.0928(10) 0.184(7) Uiso 1.0 4 d
C(1) C -0.0129(5) 0.6740(3) 0.7853(5) 0.0419(19) Uiso 1.0 4 d
C(2) C -0.0149(5) 0.6848(3) 0.6301(5) 0.046(2) Uiso 1.0 4 d
C(3) C -0.1983(5) 0.6014(3) 0.5437(5) 0.044(2) Uiso 1.0 4 d
C(4) C -0.1970(5) 0.5968(3) 0.7022(5) 0.043(2) Uiso 1.0 4 d
C(5) C -0.2308(5) 0.7386(3) 0.5450(4) 0.0399(18) Uiso 1.0 4 d
C(6) C -0.2220(5) 0.7305(3) 0.7027(5) 0.047(2) Uiso 1.0 4 d
C(7) C -0.3182(5) 0.9013(3) 0.1218(4) 0.0387(18) Uiso 1.0 4 d
C(8) C -0.2855(5) 0.8975(3) 0.2942(5) 0.044(2) Uiso 1.0 4 d
C(9) C -0.2869(5) 0.7629(3) 0.1300(5) 0.045(2) Uiso 1.0 4 d
C(10) C -0.2725(4) 0.7644(3) 0.2932(4) 0.0323(16) Uiso 1.0 4 d
C(11) C -0.4938(5) 0.8246(3) 0.0611(5) 0.045(2) Uiso 1.0 4 d
C(12) C -0.4759(5) 0.8180(3) 0.2248(5) 0.043(2) Uiso 1.0 4 d
C(13) C -0.2535(5) 0.9278(3) 0.0650(5) 0.046(2) Uiso 1.0 4 d
C(14) C -0.3093(4) 0.9285(3) 0.0761(4) 0.0327(16) Uiso 1.0 4 d
C(15) C -0.3581(5) 0.9592(3) 0.0450(5) 0.0416(19) Uiso 1.0 4 d
C(16) C -0.5477(6) 0.8247(4) -0.0099(6) 0.056(3) Uiso 1.0 4 d
C(17) C -0.5941(7) 0.8562(4) -0.0300(7) 0.071(4) Uiso 1.0 4 d
C(18) C -0.5475(7) 0.7943(5) -0.0540(7) 0.079(4) Uiso 1.0 4 d
C(19) C -0.2602(6) 0.7338(4) 0.0987(6) 0.060(3) Uiso 1.0 4 d
C(20) C -0.1960(6) 0.7429(4) 0.1005(6) 0.065(3) Uiso 1.0 4 d
C(21) C -0.3015(13) 0.6983(8) 0.0636(12) 0.145(8) Uiso 1.0 4 d
C(22) C -0.5214(6) 0.8433(4) 0.3017(6) 0.062(3) Uiso 1.0 4 d
C(23) C -0.5193(5) 0.8129(3) 0.2586(5) 0.049(3) Uiso 1.0 4 d
C(24) C -0.5585(6) 0.7794(4) 0.2509(6) 0.057(3) Uiso 1.0 4 d
C(25) C -0.2353(4) 0.7364(3) 0.3523(4) 0.0355(17) Uiso 1.0 4 d
C(26) C -0.2622(5) 0.7009(3) 0.3575(5) 0.049(3) Uiso 1.0 4 d
C(27) C -0.2262(5) 0.6757(3) 0.4112(5) 0.051(3) Uiso 1.0 4 d
C(28) C -0.1659(6) 0.6886(4) 0.4593(5) 0.055(3) Uiso 1.0 4 d
C(29) C -0.1410(5) 0.7267(3) 0.4551(5) 0.047(2) Uiso 1.0 4 d
C(30) C -0.1771(5) 0.7510(3) 0.4002(5) 0.047(2) Uiso 1.0 4 d
C(31) C -0.2652(4) 0.7679(3) 0.4898(4) 0.0357(17) Uiso 1.0 4 d
C(32) C -0.3248(5) 0.7581(3) 0.4373(5) 0.050(3) Uiso 1.0 4 d
C(33) C -0.3563(5) 0.7852(3) 0.3882(5) 0.051(3) Uiso 1.0 4 d
C(34) C -0.3291(6) 0.8233(4) 0.3917(6) 0.056(3) Uiso 1.0 4 d
C(35) C -0.2721(6) 0.8360(4) 0.4462(6) 0.063(3) Uiso 1.0 4 d
C(36) C -0.2377(5) 0.8061(3) 0.4950(5) 0.052(3) Uiso 1.0 4 d
C(37) C 0.0378(6) 0.6772(4) 0.8538(5) 0.054(3) Uiso 1.0 4 d
C(38) C 0.0713(6) 0.7146(4) 0.8817(6) 0.065(3) Uiso 1.0 4 d
C(39) C 0.0541(10) 0.6420(6) 0.8892(10) 0.110(6) Uiso 1.0 4 d
C(40) C -0.2131(5) 0.5692(3) 0.7443(4) 0.0386(18) Uiso 1.0 4 d
C(41) C -0.1853(5) 0.5317(3) 0.7598(5) 0.048(2) Uiso 1.0 4 d
C(42) C -0.2002(6) 0.5031(4) 0.7978(6) 0.061(3) Uiso 1.0 4 d
C(43) C -0.2475(6) 0.5198(4) 0.8239(6) 0.060(3) Uiso 1.0 4 d
C(44) C -0.2745(6) 0.5561(4) 0.8059(6) 0.060(3) Uiso 1.0 4 d
C(45) C -0.2606(5) 0.5829(3) 0.7657(5) 0.0422(19) Uiso 1.0 4 d
C(46) C 0.0365(6) 0.6892(4) 0.6087(6) 0.064(3) Uiso 1.0 4 d
C(47) C -0.2468(6) 0.9561(4) 0.0220(6) 0.063(3) Uiso 1.0 4 d
C(48) C -0.2978(6) 0.9810(4) -0.0135(6) 0.065(3) Uiso 1.0 4 d
C(49) C -0.3512(6) 0.9847(4) 0.0004(5) 0.054(3) Uiso 1.0 4 d
C(50) C -0.6467(7) 0.8561(4) -0.0954(7) 0.069(3) Uiso 1.0 4 d
C(51) C -0.2549(6) 0.9220(4) 0.3543(6) 0.065(3) Uiso 1.0 4 d
C(52) C -0.2557(7) 0.5201(4) 0.3822(7) 0.074(4) Uiso 1.0 4 d
C(53) C -0.3053(6) 0.5423(4) 0.3883(6) 0.061(3) Uiso 1.0 4 d
C(54) C -0.2849(6) 0.5703(4) 0.4411(6) 0.060(3) Uiso 1.0 4 d
C(55) C -0.2175(6) 0.5731(3) 0.4864(5) 0.052(3) Uiso 1.0 4 d
C(56) C -0.2536(6) 0.7511(4) 0.7396(5) 0.056(3) Uiso 1.0 4 d
C(57) C 0.1040(11) 0.6476(7) 0.9687(11) 0.123(7) Uiso 1.0 4 d
C(58) C 0.1416(9) 0.6798(5) 0.9808(8) 0.094(5) Uiso 1.0 4 d
C(59) C 0.1219(9) 0.7154(5) 0.9475(9) 0.097(5) Uiso 1.0 4 d
C(60) C -0.3131(8) 0.7380(5) 0.7370(7) 0.083(4) Uiso 1.0 4 d
C(61) C -0.3407(10) 0.7630(6) 0.7744(9) 0.108(6) Uiso 1.0 4 d
C(62) C -0.3111(8) 0.7959(5) 0.8095(8) 0.087(4) Uiso 1.0 4 d
C(63) C -0.2489(10) 0.8066(6) 0.8193(10) 0.118(6) Uiso 1.0 4 d
C(64) C -0.2169(8) 0.7834(5) 0.7801(8) 0.090(5) Uiso 1.0 4 d
C(65) C -0.1905(9) 0.5237(5) 0.4302(9) 0.095(5) Uiso 1.0 4 d
C(66) C -0.1709(7) 0.5494(4) 0.4789(6) 0.066(3) Uiso 1.0 4 d
C(67) C 0.0452(7) 0.7266(4) 0.5841(7) 0.070(3) Uiso 1.0 4 d
C(68) C 0.1001(10) 0.7315(6) 0.5640(9) 0.107(6) Uiso 1.0 4 d
C(69) C 0.1495(9) 0.7006(5) 0.5811(8) 0.095(5) Uiso 1.0 4 d
C(70) C 0.1391(14) 0.6594(8) 0.6068(13) 0.154(9) Uiso 1.0 4 d
C(71) C 0.0762(17) 0.6567(10) 0.6199(16) 0.187(12) Uiso 1.0 4 d
C(72) C -0.5995(7) 0.7747(4) 0.2796(7) 0.072(4) Uiso 1.0 4 d
C(73) C -0.6014(9) 0.8045(6) 0.3197(9) 0.101(5) Uiso 1.0 4 d
C(74) C -0.5616(10) 0.8395(6) 0.3326(9) 0.109(6) Uiso 1.0 4 d
C(75) C -0.1845(7) 0.9209(4) 0.3962(7) 0.073(4) Uiso 1.0 4 d
C(76) C -0.1542(8) 0.9411(5) 0.4574(8) 0.087(4) Uiso 1.0 4 d
C(77) C -0.2039(11) 0.9651(6) 0.4662(10) 0.116(6) Uiso 1.0 4 d
C(78) C -0.2763(13) 0.9708(8) 0.4240(13) 0.147(8) Uiso 1.0 4 d
C(79) C -0.2976(7) 0.9504(5) 0.3659(7) 0.078(4) Uiso 1.0 4 d
C(80) C -0.6046(9) 0.7977(5) -0.1216(8) 0.094(5) Uiso 1.0 4 d
C(81) C -0.6483(8) 0.8274(5) -0.1426(7) 0.081(4) Uiso 1.0 4 d
C(82) C -0.1745(9) 0.7192(6) 0.0652(9) 0.104(5) Uiso 1.0 4 d
C(83) C -0.2109(13) 0.6803(8) 0.0348(12) 0.141(8) Uiso 1.0 4 d
C(84) C -0.2681(19) 0.6599(11) 0.0544(18) 0.219(14) Uiso 1.0 4 d

loop_
_atom_site_aniso_label
_atom_site_aniso_U_11
_atom_site_aniso_U_22
_atom_site_aniso_U_33
_atom_site_aniso_U_12
_atom_site_aniso_U_13
_atom_site_aniso_U_23
W(1) 0.0338(2) 0.0968(4) 0.0605(3) 0.0196(2) 0.02105(19) 0.0236(3)
W(2) 0.0582(3) 0.0757(4) 0.0423(3) 0.0104(3) 0.01818(19) 0.0109(2)
W(3) 0.0689(4) 0.1264(6) 0.0817(4) 0.0328(4) 0.0536(3) 0.0013(4)
W(4) 0.0654(4) 0.1206(5) 0.0708(4) -0.0064(3) 0.0302(3) 0.0492(4)
W(5) 0.0624(3) 0.0802(4) 0.0660(4) -0.0130(3) 0.0146(3) 0.0077(3)
W(6) 0.1075(5) 0.0636(4) 0.0683(4) 0.0422(3) 0.0220(3) 0.0119(3)
Cr(1) 0.0393(7) 0.0511(8) 0.0275(6) 0.0004(6) 0.0096(6) 0.0051(6)
Cr(2) 0.0338(7) 0.0524(8) 0.0309(7) 0.0017(6) 0.0162(6) 0.0071(6)
Cr(3) 0.0361(7) 0.0482(8) 0.0335(7) 0.0022(6) 0.0144(6) 0.0070(6)
Cr(4) 0.0400(8) 0.0494(8) 0.0375(7) 0.0063(6) 0.0228(6) 0.0116(6)
Cr(5) 0.0298(7) 0.0485(8) 0.0320(7) 0.0011(6) 0.0116(5) 0.0031(6)
Cr(6) 0.0296(7) 0.0476(8) 0.0295(6) 0.0001(6) 0.0100(5) 0.0040(6)
Si(1) 0.0233(13) 0.0333(15) 0.0355(15) 0.0109(11) 0.0181(12) 0.0114(12)
O(1) 0.034(3) 0.050(4) 0.024(3) 0.005(3) 0.014(3) 0.005(3)
O(2) 0.063(5) 0.051(4) 0.049(4) 0.009(4) 0.029(4) 0.012(3)
O(3) 0.035(4) 0.077(5) 0.055(4) 0.003(4) 0.007(3) 0.010(4)
O(4) 0.064(5) 0.067(5) 0.060(5) -0.028(4) 0.013(4) -0.004(4)
O(5) 0.034(3) 0.055(4) 0.043(4) 0.002(3) 0.017(3) 0.008(3)
O(6) 0.052(4) 0.070(5) 0.066(5) 0.006(4) 0.035(4) 0.028(4)
O(7) 0.063(5) 0.091(6) 0.041(4) 0.016(4) 0.025(4) -0.003(4)
O(8) 0.035(3) 0.050(4) 0.045(4) -0.007(3) 0.016(3) -0.011(3)
O(9) 0.051(4) 0.063(5) 0.040(4) -0.003(4) -0.001(3) 0.005(4)
O(10) 0.051(4) 0.057(4) 0.032(3) -0.000(4) -0.004(3) 0.006(3)
O(11) 0.051(4) 0.081(5) 0.048(4) -0.014(4) 0.027(4) 0.008(4)
O(12) 0.068(5) 0.066(5) 0.074(5) -0.007(4) 0.054(4) 0.011(4)
O(13) 0.050(4) 0.046(4) 0.034(3) -0.000(3) 0.006(3) 0.012(3)
O(14) 0.046(4) 0.049(4) 0.027(3) -0.009(3) 0.008(3) 0.001(3)
O(15) 0.052(4) 0.069(5) 0.045(4) 0.008(4) 0.025(3) -0.003(4)
O(16) 0.057(4) 0.064(5) 0.036(3) 0.013(4) 0.027(3) 0.001(3)
O(17) 0.033(3) 0.048(4) 0.028(3) 0.009(3) 0.016(3) -0.000(3)
O(18) 0.031(3) 0.060(4) 0.052(4) 0.004(3) 0.024(3) 0.005(3)
O(19) 0.069(5) 0.045(4) 0.064(5) 0.021(4) 0.046(4) 0.013(3)
O(20) 0.034(4) 0.063(5) 0.068(5) -0.010(3) 0.019(3) 0.001(4)
O(21) 0.030(3) 0.063(4) 0.046(4) -0.000(3) 0.020(3) 0.011(3)
O(22) 0.052(4) 0.056(4) 0.058(4) 0.001(3) 0.038(4) 0.015(4)
O(23) 0.041(4) 0.079(5) 0.046(4) -0.012(4) 0.015(3) -0.011(4)
O(24) 0.052(4) 0.064(5) 0.053(4) -0.002(4) 0.035(4) -0.008(4)
O(25) 0.033(3) 0.052(4) 0.048(4) 0.002(3) 0.016(3) -0.006(3)
O(26) 0.046(4) 0.052(4) 0.055(4) -0.011(3) 0.030(3) -0.015(3)
O(27) 0.039(4) 0.066(5) 0.040(4) 0.020(3) 0.016(3) 0.015(3)
O(28) 0.052(4) 0.059(4) 0.036(4) -0.002(4) 0.008(3) 0.007(3)
O(29) 0.060(4) 0.055(4) 0.065(5) 0.017(4) 0.044(4) 0.024(4)
O(30) 0.041(4) 0.059(5) 0.053(4) -0.005(3) 0.018(3) 0.008(4)
O(31) 0.030(3) 0.065(5) 0.047(4) 0.008(3) 0.013(3) 0.016(3)
O(32) 0.041(4) 0.051(4) 0.041(4) -0.001(3) 0.011(3) 0.001(3)

loop_
_atom_type_symbol
_atom_type_description
_atom_type_scat_dispersion_real
_atom_type_scat_dispersion_imag
_atom_type_scat_source
C C 0.0033 0.0016
;
International Tables for Crystallography
(1992, Vol. C, Tables 4.2.6.8 and 6.1.1.4)
;
O O 0.0106 0.0060
;
International Tables for Crystallography
(1992, Vol. C, Tables 4.2.6.8 and 6.1.1.4)
;
Cr Cr 0.3209 0.6236
;
International Tables for Crystallography
(1992, Vol. C, Tables 4.2.6.8 and 6.1.1.4)
;
W W -0.8490 6.8722
;
International Tables for Crystallography
(1992, Vol. C, Tables 4.2.6.8 and 6.1.1.4)
;
Si Si 0.0817 0.0704
;
International Tables for Crystallography
(1992, Vol. C, Tables 4.2.6.8 and 6.1.1.4)
;

loop_
_geom_angle_atom_site_label_1
_geom_angle_atom_site_label_2
_geom_angle_atom_site_label_3
_geom_angle
_geom_angle_publ_flag
_geom_angle_site_symmetry_1
_geom_angle_site_symmetry_3
O(41) W(1) O(43) 95.4(5) yes . .
O(41) W(1) O(44) 161.7(5) yes . .
O(41) W(1) O(45) 84.0(7) yes . .
O(41) W(1) O(46) 97.0(7) yes . .
O(41) W(1) O(47) 88.9(6) yes . .
O(41) W(1) O(59) 67.1(5) yes . .
O(43) W(1) O(44) 66.4(6) yes . .
O(43) W(1) O(45) 64.7(5) yes . .
O(43) W(1) O(46) 162.8(6) yes . .
O(43) W(1) O(47) 93.2(4) yes . .
O(43) W(1) O(59) 43.2(4) yes . .
O(44) W(1) O(45) 89.7(6) yes . .
O(44) W(1) O(46) 101.3(7) yes . .
O(44) W(1) O(47) 89.9(6) yes . .
O(44) W(1) O(59) 96.4(5) yes . .
O(45) W(1) O(46) 104.8(6) yes . .
O(45) W(1) O(47) 155.9(6) yes . .
O(45) W(1) O(59) 94.3(6) yes . .
O(46) W(1) O(47) 98.9(6) yes . .
O(46) W(1) O(59) 153.9(6) yes . .
O(47) W(1) O(59) 61.8(5) yes . .
O(33) W(2) O(35) 99.0(6) yes . .
O(33) W(2) O(40) 106.9(6) yes . .
O(33) W(2) O(41) 102.6(6) yes . .
O(33) W(2) O(49) 98.8(7) yes . .
O(33) W(2) O(53) 153.8(6) yes . .
O(33) W(2) O(59) 163.5(6) yes . .
O(35) W(2) O(40) 154.1(6) yes . .
O(35) W(2) O(41) 84.3(6) yes . .
O(35) W(2) O(49) 86.2(7) yes . .
O(35) W(2) O(53) 62.0(5) yes . .
O(35) W(2) O(59) 91.8(6) yes . .
O(40) W(2) O(41) 90.4(7) yes . .
O(40) W(2) O(49) 89.4(7) yes . .
O(40) W(2) O(53) 93.2(5) yes . .
O(40) W(2) O(59) 63.1(6) yes . .
O(41) W(2) O(49) 157.7(6) yes . .
O(41) W(2) O(53) 93.7(5) yes . .
O(41) W(2) O(59) 65.8(5) yes . .
O(49) W(2) O(53) 64.0(7) yes . .
O(49) W(2) O(59) 94.4(7) yes . .
O(53) W(2) O(59) 42.6(6) yes . .
O(38) W(3) O(39) 99.6(7) yes . .
O(38) W(3) O(43) 64.0(6) yes . .
O(38) W(3) O(44) 87.4(6) yes . .
O(38) W(3) O(49) 90.5(7) yes . 3_575
O(38) W(3) O(53) 94.3(7) yes . 3_575
O(38) W(3) O(85) 153.7(10) yes . .
O(39) W(3) O(43) 158.2(5) yes . .
O(39) W(3) O(44) 102.3(7) yes . .
O(39) W(3) O(49) 97.1(8) yes . 3_575
O(39) W(3) O(53) 156.7(5) yes . 3_575
O(39) W(3) O(85) 106.7(10) yes . .
O(43) W(3) O(44) 64.6(6) yes . .
O(43) W(3) O(49) 97.3(8) yes . 3_575
O(43) W(3) O(53) 44.7(4) yes . 3_575
O(43) W(3) O(85) 90.8(9) yes . .
O(44) W(3) O(49) 160.6(9) yes . 3_575
O(44) W(3) O(53) 96.9(6) yes . 3_575
O(44) W(3) O(85) 88.2(7) yes . .
O(49) W(3) O(53) 64.0(7) yes 3_575 3_575
O(49) W(3) O(85) 85.1(8) yes 3_575 .
O(53) W(3) O(85) 60.5(9) yes 3_575 .
O(34) W(4) O(35) 99.8(6) yes . .
O(34) W(4) O(36) 103.8(7) yes . .
O(34) W(4) O(50) 105.6(7) yes . .
O(34) W(4) O(53) 153.6(6) yes . .
O(34) W(4) O(60) 161.0(6) yes . .
O(34) W(4) O(85) 100.7(10) yes . 3_575
O(35) W(4) O(36) 86.5(6) yes . .
O(35) W(4) O(50) 154.1(7) yes . .
O(35) W(4) O(53) 62.9(6) yes . .
O(35) W(4) O(60) 94.4(6) yes . .
O(35) W(4) O(85) 89.1(7) yes . 3_575
O(36) W(4) O(50) 92.6(7) yes . .
O(36) W(4) O(53) 95.2(6) yes . .
O(36) W(4) O(60) 64.2(6) yes . .
O(36) W(4) O(85) 155.4(9) yes . 3_575
O(50) W(4) O(53) 91.4(6) yes . .
O(50) W(4) O(60) 62.4(7) yes . .
O(50) W(4) O(85) 80.9(7) yes . 3_575
O(53) W(4) O(60) 45.3(5) yes . .
O(53) W(4) O(85) 61.5(9) yes . 3_575
O(60) W(4) O(85) 92.0(9) yes . 3_575
O(40) W(5) O(47) 89.0(7) yes . .
O(40) W(5) O(48) 103.8(7) yes . .
O(40) W(5) O(50) 154.4(6) yes . 3_575
O(40) W(5) O(51) 83.0(7) yes . .
O(40) W(5) O(59) 64.3(6) yes . .
O(40) W(5) O(60) 94.1(6) yes . 3_575
O(47) W(5) O(48) 97.2(6) yes . .
O(47) W(5) O(50) 84.1(6) yes . 3_575
O(47) W(5) O(51) 153.7(6) yes . .
O(47) W(5) O(59) 63.9(5) yes . .
O(47) W(5) O(60) 96.0(5) yes . 3_575
O(48) W(5) O(50) 101.6(8) yes . 3_575
O(48) W(5) O(51) 108.9(7) yes . .
O(48) W(5) O(59) 156.6(5) yes . .
O(48) W(5) O(60) 157.9(6) yes . 3_575
O(50) W(5) O(51) 92.4(7) yes 3_575 .
O(50) W(5) O(59) 90.6(6) yes 3_575 .
O(50) W(5) O(60) 62.4(7) yes 3_575 3_575
O(51) W(5) O(59) 90.2(6) yes . .
O(51) W(5) O(60) 60.0(6) yes . 3_575
O(59) W(5) O(60) 44.8(5) yes . 3_575
O(36) W(6) O(37) 95.9(7) yes . .
O(36) W(6) O(38) 162.6(6) yes . .
O(36) W(6) O(43) 96.9(6) yes . .
O(36) W(6) O(45) 85.4(6) yes . .
O(36) W(6) O(51) 92.2(7) yes . 3_575
O(36) W(6) O(60) 66.9(6) yes . .
O(37) W(6) O(38) 101.4(7) yes . .
O(37) W(6) O(43) 160.9(6) yes . .
O(37) W(6) O(45) 104.0(5) yes . .
O(37) W(6) O(51) 101.3(6) yes . 3_575
O(37) W(6) O(60) 154.0(7) yes . .
O(38) W(6) O(43) 67.1(6) yes . .
O(38) W(6) O(45) 92.6(7) yes . .
O(38) W(6) O(51) 82.3(7) yes . 3_575
O(38) W(6) O(60) 96.1(7) yes . .
O(43) W(6) O(45) 62.9(5) yes . .
O(43) W(6) O(51) 92.5(5) yes . 3_575
O(43) W(6) O(60) 45.2(5) yes . .
O(45) W(6) O(51) 154.7(6) yes . 3_575
O(45) W(6) O(60) 94.2(5) yes . .
O(51) W(6) O(60) 62.0(6) yes 3_575 .
O(1) Cr(1) O(4) 179.3(4) yes . .
O(1) Cr(1) O(9) 96.3(3) yes . .
O(1) Cr(1) O(11) 94.4(3) yes . .
O(1) Cr(1) O(13) 95.2(3) yes . .
O(1) Cr(1) O(16) 93.4(3) yes . .
O(4) Cr(1) O(9) 84.1(3) yes . .
O(4) Cr(1) O(11) 86.2(4) yes . .
O(4) Cr(1) O(13) 84.5(3) yes . .
O(4) Cr(1) O(16) 86.1(4) yes . .
O(9) Cr(1) O(11) 89.4(4) yes . .
O(9) Cr(1) O(13) 168.6(3) yes . .
O(9) Cr(1) O(16) 90.1(3) yes . .
O(11) Cr(1) O(13) 89.4(3) yes . .
O(11) Cr(1) O(16) 172.2(3) yes . .
O(13) Cr(1) O(16) 89.5(3) yes . .
O(1) Cr(2) O(2) 179.8(4) yes . .
O(1) Cr(2) O(5) 95.8(3) yes . .
O(1) Cr(2) O(7) 92.8(3) yes . .
O(1) Cr(2) O(10) 93.5(3) yes . .
O(1) Cr(2) O(12) 95.5(3) yes . .
O(2) Cr(2) O(5) 84.1(4) yes . .
O(2) Cr(2) O(7) 87.2(3) yes . .
O(2) Cr(2) O(10) 86.6(3) yes . .
O(2) Cr(2) O(12) 84.7(4) yes . .
O(5) Cr(2) O(7) 93.0(4) yes . .
O(5) Cr(2) O(10) 88.4(3) yes . .
O(5) Cr(2) O(12) 168.4(3) yes . .
O(7) Cr(2) O(10) 173.4(4) yes . .
O(7) Cr(2) O(12) 89.1(4) yes . .
O(10) Cr(2) O(12) 88.2(4) yes . .
O(1) Cr(3) O(3) 179.1(3) yes . .
O(1) Cr(3) O(6) 93.1(3) yes . .
O(1) Cr(3) O(8) 95.1(3) yes . .
O(1) Cr(3) O(14) 96.2(3) yes . .
O(1) Cr(3) O(15) 95.7(3) yes . .
O(3) Cr(3) O(6) 86.6(3) yes . .
O(3) Cr(3) O(8) 84.0(3) yes . .
O(3) Cr(3) O(14) 84.1(3) yes . .
O(3) Cr(3) O(15) 85.2(3) yes . .
O(6) Cr(3) O(8) 92.1(4) yes . .
O(6) Cr(3) O(14) 170.2(4) yes . .
O(6) Cr(3) O(15) 87.1(4) yes . .
O(8) Cr(3) O(14) 90.1(3) yes . .
O(8) Cr(3) O(15) 169.2(3) yes . .
O(14) Cr(3) O(15) 89.0(3) yes . .
O(17) Cr(4) O(19) 178.5(3) yes . .
O(17) Cr(4) O(22) 95.8(3) yes . .
O(17) Cr(4) O(24) 95.6(3) yes . .
O(17) Cr(4) O(27) 93.9(3) yes . .
O(17) Cr(4) O(29) 94.7(3) yes . .
O(19) Cr(4) O(22) 85.2(4) yes . .
O(19) Cr(4) O(24) 85.4(3) yes . .
O(19) Cr(4) O(27) 85.1(3) yes . .
O(19) Cr(4) O(29) 84.4(4) yes . .
O(22) Cr(4) O(24) 90.3(4) yes . .
O(22) Cr(4) O(27) 89.4(3) yes . .
O(22) Cr(4) O(29) 169.5(4) yes . .
O(24) Cr(4) O(27) 170.5(3) yes . .
O(24) Cr(4) O(29) 87.9(4) yes . .
O(27) Cr(4) O(29) 90.7(3) yes . .
O(17) Cr(5) O(20) 178.4(4) yes . .
O(17) Cr(5) O(26) 97.1(3) yes . .
O(17) Cr(5) O(28) 94.8(3) yes . .
O(17) Cr(5) O(30) 95.0(3) yes . .
O(17) Cr(5) O(32) 93.8(3) yes . .
O(20) Cr(5) O(26) 84.0(4) yes . .
O(20) Cr(5) O(28) 86.3(3) yes . .
O(20) Cr(5) O(30) 83.8(4) yes . .
O(20) Cr(5) O(32) 85.2(3) yes . .
O(26) Cr(5) O(28) 87.8(3) yes . .
O(26) Cr(5) O(30) 167.8(3) yes . .
O(26) Cr(5) O(32) 88.1(3) yes . .
O(28) Cr(5) O(30) 91.9(3) yes . .
O(28) Cr(5) O(32) 170.9(3) yes . .
O(30) Cr(5) O(32) 90.3(3) yes . .
O(17) Cr(6) O(18) 177.2(3) yes . .
O(17) Cr(6) O(21) 94.4(3) yes . .
O(17) Cr(6) O(23) 96.8(3) yes . .
O(17) Cr(6) O(25) 98.3(3) yes . .
O(17) Cr(6) O(31) 91.8(3) yes . .
O(18) Cr(6) O(21) 88.3(3) yes . .
O(18) Cr(6) O(23) 82.3(3) yes . .
O(18) Cr(6) O(25) 82.6(3) yes . .
O(18) Cr(6) O(31) 85.6(3) yes . .
O(21) Cr(6) O(23) 91.8(3) yes . .
O(21) Cr(6) O(25) 87.3(3) yes . .
O(21) Cr(6) O(31) 173.9(3) yes . .
O(23) Cr(6) O(25) 164.9(3) yes . .
O(23) Cr(6) O(31) 87.8(3) yes . .
O(25) Cr(6) O(31) 91.5(3) yes . .
O(43) Si(1) O(43) 180.0(9) yes . 3_575
O(43) Si(1) O(53) 105.8(7) yes . .
O(43) Si(1) O(53) 74.2(7) yes . 3_575
O(43) Si(1) O(59) 69.7(7) yes . .
O(43) Si(1) O(59) 110.3(7) yes . 3_575
O(43) Si(1) O(60) 69.3(8) yes . .
O(43) Si(1) O(60) 110.7(8) yes . 3_575
O(43) Si(1) O(53) 74.2(7) yes 3_575 .
O(43) Si(1) O(53) 105.8(7) yes 3_575 3_575
O(43) Si(1) O(59) 110.3(7) yes 3_575 .
O(43) Si(1) O(59) 69.7(7) yes 3_575 3_575
O(43) Si(1) O(60) 110.7(8) yes 3_575 .
O(43) Si(1) O(60) 69.3(8) yes 3_575 3_575
O(53) Si(1) O(53) 180.0(10) yes . 3_575
O(53) Si(1) O(59) 70.1(8) yes . .
O(53) Si(1) O(59) 109.9(8) yes . 3_575
O(53) Si(1) O(60) 70.6(8) yes . .
O(53) Si(1) O(60) 109.4(8) yes . 3_575
O(53) Si(1) O(59) 109.9(8) yes 3_575 .
O(53) Si(1) O(59) 70.1(8) yes 3_575 3_575
O(53) Si(1) O(60) 109.4(8) yes 3_575 .
O(53) Si(1) O(60) 70.6(8) yes 3_575 3_575
O(59) Si(1) O(59) 180.0(11) yes . 3_575
O(59) Si(1) O(60) 110.7(6) yes . .
O(59) Si(1) O(60) 69.3(6) yes . 3_575
O(59) Si(1) O(60) 69.3(6) yes 3_575 .
O(59) Si(1) O(60) 110.7(6) yes 3_575 3_575
O(60) Si(1) O(60) 180.0(11) yes . 3_575
Cr(1) O(1) Cr(2) 119.3(3) yes . .
Cr(1) O(1) Cr(3) 119.9(4) yes . .
Cr(2) O(1) Cr(3) 120.8(4) yes . .
Cr(2) O(5) C(4) 132.4(6) yes . .
Cr(3) O(6) C(4) 129.8(9) yes . .
Cr(2) O(7) C(3) 129.4(9) yes . .
Cr(3) O(8) C(3) 133.2(6) yes . .
Cr(1) O(9) C(1) 132.6(6) yes . .
Cr(2) O(10) C(1) 132.3(7) yes . .
Cr(1) O(11) C(2) 128.6(8) yes . .
Cr(2) O(12) C(2) 135.7(9) yes . .
Cr(1) O(13) C(5) 135.2(6) yes . .
Cr(3) O(14) C(5) 128.7(5) yes . .
Cr(3) O(15) C(6) 132.5(8) yes . .
Cr(1) O(16) C(6) 131.1(7) yes . .
Cr(4) O(17) Cr(5) 120.1(3) yes . .
Cr(4) O(17) Cr(6) 120.0(3) yes . .
Cr(5) O(17) Cr(6) 119.9(3) yes . .
Cr(6) O(21) C(7) 131.2(8) yes . .
Cr(4) O(22) C(7) 133.1(6) yes . .
Cr(6) O(23) C(8) 130.5(6) yes . .
Cr(4) O(24) C(8) 133.4(8) yes . .
Cr(6) O(25) C(9) 131.4(8) yes . .
Cr(5) O(26) C(9) 136.1(7) yes . .
Cr(4) O(27) C(11) 134.6(6) yes . .
Cr(5) O(28) C(11) 126.7(6) yes . .
Cr(4) O(29) C(12) 129.8(9) yes . .
Cr(5) O(30) C(12) 132.9(8) yes . .
Cr(6) O(31) C(10) 134.6(5) yes . .
Cr(5) O(32) C(10) 130.6(6) yes . .
W(2) O(35) W(4) 140.0(7) yes . .
W(4) O(36) W(6) 133.7(7) yes . .
W(3) O(38) W(6) 135.7(9) yes . .
W(2) O(40) W(5) 138.2(8) yes . .
W(1) O(41) W(2) 134.4(6) yes . .
W(1) O(43) W(3) 93.4(5) yes . .
W(1) O(43) W(6) 93.8(4) yes . .
W(1) O(43) Si(1) 124.6(6) yes . .
W(1) O(43) O(53) 131.3(8) yes . 3_575
W(1) O(43) O(59) 70.0(5) yes . .
W(1) O(43) O(60) 132.9(8) yes . .
W(3) O(43) W(6) 92.4(5) yes . .
W(3) O(43) Si(1) 120.6(6) yes . .
W(3) O(43) O(53) 68.0(7) yes . 3_575
W(3) O(43) O(59) 129.8(9) yes . .
W(3) O(43) O(60) 127.7(7) yes . .
W(6) O(43) Si(1) 123.5(8) yes . .
W(6) O(43) O(53) 129.9(7) yes . 3_575
W(6) O(43) O(59) 134.2(9) yes . .
W(6) O(43) O(60) 66.1(6) yes . .
Si(1) O(43) O(53) 52.6(7) yes . 3_575
Si(1) O(43) O(59) 54.6(6) yes . .
Si(1) O(43) O(60) 57.5(7) yes . .
O(53) O(43) O(59) 87.7(8) yes 3_575 .
O(53) O(43) O(60) 89.6(8) yes 3_575 .
O(59) O(43) O(60) 93.5(10) yes . .
W(1) O(44) W(3) 135.6(9) yes . .
W(1) O(45) W(6) 136.9(7) yes . .
W(1) O(47) W(5) 140.5(8) yes . .
W(2) O(49) W(3) 140.0(11) yes . 3_575
W(4) O(50) W(5) 138.0(11) yes . 3_575
W(5) O(51) W(6) 139.4(9) yes . 3_575
W(2) O(53) W(3) 92.0(6) yes . 3_575
W(2) O(53) W(4) 93.6(5) yes . .
W(2) O(53) Si(1) 125.0(8) yes . .
W(2) O(53) O(43) 130.8(8) yes . 3_575
W(2) O(53) O(59) 70.3(6) yes . .
W(2) O(53) O(60) 133.0(8) yes . .
W(3) O(53) W(4) 93.2(6) yes 3_575 .
W(3) O(53) Si(1) 120.5(7) yes 3_575 .
W(3) O(53) O(43) 67.3(7) yes 3_575 3_575
W(3) O(53) O(59) 128.9(8) yes 3_575 .
W(3) O(53) O(60) 129.5(8) yes 3_575 .
W(4) O(53) Si(1) 123.9(8) yes . .
W(4) O(53) O(43) 129.9(8) yes . 3_575
W(4) O(53) O(59) 134.0(8) yes . .
W(4) O(53) O(60) 66.9(7) yes . .
Si(1) O(53) O(43) 53.2(7) yes . 3_575
Si(1) O(53) O(59) 54.7(7) yes . .
Si(1) O(53) O(60) 57.1(8) yes . .
O(43) O(53) O(59) 88.3(9) yes 3_575 .
O(43) O(53) O(60) 90.1(8) yes 3_575 .
O(59) O(53) O(60) 92.6(11) yes . .
W(1) O(59) W(2) 92.2(4) yes . .
W(1) O(59) W(5) 93.3(5) yes . .
W(1) O(59) Si(1) 122.5(7) yes . .
W(1) O(59) O(43) 66.8(6) yes . .
W(1) O(59) O(53) 127.8(8) yes . .
W(1) O(59) O(60) 132.3(10) yes . 3_575
W(2) O(59) W(5) 93.3(4) yes . .
W(2) O(59) Si(1) 122.2(9) yes . .
W(2) O(59) O(43) 128.2(8) yes . .
W(2) O(59) O(53) 67.0(7) yes . .
W(2) O(59) O(60) 130.0(9) yes . 3_575
W(5) O(59) Si(1) 124.8(7) yes . .
W(5) O(59) O(43) 132.6(10) yes . .
W(5) O(59) O(53) 133.2(9) yes . .
W(5) O(59) O(60) 66.8(6) yes . 3_575
Si(1) O(59) O(43) 55.7(5) yes . .
Si(1) O(59) O(53) 55.2(6) yes . .
Si(1) O(59) O(60) 58.0(6) yes . 3_575
O(43) O(59) O(53) 88.8(9) yes . .
O(43) O(59) O(60) 94.7(8) yes . 3_575
O(53) O(59) O(60) 93.1(9) yes . 3_575
W(4) O(60) W(5) 95.3(6) yes . 3_575
W(4) O(60) W(6) 95.0(5) yes . .
W(4) O(60) Si(1) 120.1(8) yes . .
W(4) O(60) O(43) 128.6(7) yes . .
W(4) O(60) O(53) 67.8(8) yes . .
W(4) O(60) O(59) 130.0(10) yes . 3_575
W(5) O(60) W(6) 97.0(5) yes 3_575 .
W(5) O(60) Si(1) 121.0(7) yes 3_575 .
W(5) O(60) O(43) 133.7(10) yes 3_575 .
W(5) O(60) O(53) 130.8(9) yes 3_575 .
W(5) O(60) O(59) 68.4(6) yes 3_575 3_575
W(6) O(60) Si(1) 122.0(9) yes . .
W(6) O(60) O(43) 68.8(7) yes . .
W(6) O(60) O(53) 129.0(7) yes . .
W(6) O(60) O(59) 132.5(11) yes . 3_575
Si(1) O(60) O(43) 53.2(6) yes . .
Si(1) O(60) O(53) 52.3(7) yes . .
Si(1) O(60) O(59) 52.7(6) yes . 3_575
O(43) O(60) O(53) 85.1(9) yes . .
O(43) O(60) O(59) 88.8(10) yes . 3_575
O(53) O(60) O(59) 87.4(8) yes . 3_575
W(3) O(85) W(4) 143.6(15) yes . 3_575
O(9) C(1) O(10) 124.3(8) yes . .
O(9) C(1) C(37) 114.4(8) yes . .
O(10) C(1) C(37) 121.1(9) yes . .
O(11) C(2) O(12) 124.7(12) yes . .
O(11) C(2) C(46) 118.1(10) yes . .
O(12) C(2) C(46) 117.2(11) yes . .
O(7) C(3) O(8) 125.5(9) yes . .
O(7) C(3) C(55) 115.5(10) yes . .
O(8) C(3) C(55) 118.8(8) yes . .
O(5) C(4) O(6) 125.8(10) yes . .
O(5) C(4) C(40) 117.6(8) yes . .
O(6) C(4) C(40) 116.5(10) yes . .
O(13) C(5) O(14) 125.5(8) yes . .
O(13) C(5) C(31) 117.6(8) yes . .
O(14) C(5) C(31) 116.8(7) yes . .
O(15) C(6) O(16) 126.4(12) yes . .
O(15) C(6) C(56) 114.4(10) yes . .
O(16) C(6) C(56) 119.2(9) yes . .
O(21) C(7) O(22) 125.4(10) yes . .
O(21) C(7) C(14) 117.0(10) yes . .
O(22) C(7) C(14) 117.6(7) yes . .
O(23) C(8) O(24) 126.4(9) yes . .
O(23) C(8) C(51) 115.0(9) yes . .
O(24) C(8) C(51) 118.6(11) yes . .
O(25) C(9) O(26) 123.4(11) yes . .
O(25) C(9) C(19) 119.0(11) yes . .
O(26) C(9) C(19) 117.5(9) yes . .
O(31) C(10) O(32) 126.0(8) yes . .
O(31) C(10) C(25) 118.1(7) yes . .
O(32) C(10) C(25) 115.2(8) yes . .
O(27) C(11) O(28) 128.3(8) yes . .
O(27) C(11) C(16) 118.4(9) yes . .
O(28) C(11) C(16) 113.2(9) yes . .
O(29) C(12) O(30) 127.8(12) yes . .
O(29) C(12) C(23) 115.6(10) yes . .
O(30) C(12) C(23) 116.5(9) yes . .
C(14) C(13) C(47) 120.5(9) yes . .
C(7) C(14) C(13) 123.4(8) yes . .
C(7) C(14) C(15) 118.4(9) yes . .
C(13) C(14) C(15) 118.0(9) yes . .
C(14) C(15) C(49) 119.2(11) yes . .
C(11) C(16) C(17) 117.6(11) yes . .
C(11) C(16) C(18) 120.1(10) yes . .
C(17) C(16) C(18) 122.2(10) yes . .
C(16) C(17) C(50) 118.6(12) yes . .
C(16) C(18) C(80) 114.1(13) yes . .
C(9) C(19) C(20) 117.8(10) yes . .
C(9) C(19) C(21) 119.4(16) yes . .
C(20) C(19) C(21) 122.8(17) yes . .
C(19) C(20) C(82) 118.5(12) yes . .
C(19) C(21) C(84) 121(3) yes . .
C(23) C(22) C(74) 121.8(13) yes . .
C(12) C(23) C(22) 120.9(10) yes . .
C(12) C(23) C(24) 123.2(11) yes . .
C(22) C(23) C(24) 116.0(13) yes . .
C(23) C(24) C(72) 124.1(12) yes . .
C(10) C(25) C(26) 121.3(7) yes . .
C(10) C(25) C(30) 115.9(8) yes . .
C(26) C(25) C(30) 122.6(8) yes . .
C(25) C(26) C(27) 119.8(8) yes . .
C(26) C(27) C(28) 119.0(10) yes . .
C(27) C(28) C(29) 120.3(9) yes . .
C(28) C(29) C(30) 119.7(8) yes . .
C(25) C(30) C(29) 118.4(9) yes . .
C(5) C(31) C(32) 120.8(8) yes . .
C(5) C(31) C(36) 118.6(7) yes . .
C(32) C(31) C(36) 120.4(8) yes . .
C(31) C(32) C(33) 120.4(10) yes . .
C(32) C(33) C(34) 120.2(8) yes . .
C(33) C(34) C(35) 121.7(10) yes . .
C(34) C(35) C(36) 116.5(10) yes . .
C(31) C(36) C(35) 120.2(8) yes . .
C(1) C(37) C(38) 122.2(10) yes . .
C(1) C(37) C(39) 116.3(11) yes . .
C(38) C(37) C(39) 121.4(11) yes . .
C(37) C(38) C(59) 119.5(12) yes . .
C(37) C(39) C(57) 115.1(15) yes . .
C(4) C(40) C(41) 120.9(11) yes . .
C(4) C(40) C(45) 117.7(8) yes . .
C(41) C(40) C(45) 121.3(10) yes . .
C(40) C(41) C(42) 124.1(12) yes . .
C(41) C(42) C(43) 113.3(10) yes . .
C(42) C(43) C(44) 120.0(13) yes . .
C(43) C(44) C(45) 124.8(14) yes . .
C(40) C(45) C(44) 116.3(9) yes . .
C(2) C(46) C(67) 120.0(12) yes . .
C(2) C(46) C(71) 114(2) yes . .
C(67) C(46) C(71) 125(3) yes . .
C(13) C(47) C(48) 120.0(14) yes . .
C(47) C(48) C(49) 120.0(14) yes . .
C(15) C(49) C(48) 121.1(10) yes . .
C(17) C(50) C(81) 121.8(12) yes . .
C(8) C(51) C(75) 121.3(13) yes . .
C(8) C(51) C(79) 117.9(10) yes . .
C(75) C(51) C(79) 120.5(12) yes . .
C(53) C(52) C(65) 118.2(14) yes . .
C(52) C(53) C(54) 118.1(10) yes . .
C(53) C(54) C(55) 119.9(12) yes . .
C(3) C(55) C(54) 118.5(11) yes . .
C(3) C(55) C(66) 122.2(9) yes . .
C(54) C(55) C(66) 119.4(11) yes . .
C(6) C(56) C(60) 122.0(11) yes . .
C(6) C(56) C(64) 116.1(13) yes . .
C(60) C(56) C(64) 121.8(15) yes . .
C(39) C(57) C(58) 111.6(19) yes . .
C(57) C(58) C(59) 125.0(15) yes . .
C(38) C(59) C(58) 118.8(14) yes . .
C(56) C(60) C(61) 116.1(13) yes . .
C(60) C(61) C(62) 124.8(19) yes . .
C(61) C(62) C(63) 120(2) yes . .
C(62) C(63) C(64) 118.4(16) yes . .
C(56) C(64) C(63) 117.9(16) yes . .
C(52) C(65) C(66) 124.3(17) yes . .
C(55) C(66) C(65) 119.9(12) yes . .
C(46) C(67) C(68) 119.9(14) yes . .
C(67) C(68) C(69) 118.5(17) yes . .
C(68) C(69) C(70) 120(2) yes . .
C(69) C(70) C(71) 115(3) yes . .
C(46) C(71) C(70) 119(3) yes . .
C(24) C(72) C(73) 118.7(14) yes . .
C(72) C(73) C(74) 122(2) yes . .
C(22) C(74) C(73) 117.6(18) yes . .
C(51) C(75) C(76) 122.8(15) yes . .
C(75) C(76) C(77) 110.2(13) yes . .
C(76) C(77) C(78) 131(2) yes . .
C(77) C(78) C(79) 112(3) yes . .
C(51) C(79) C(78) 122.3(15) yes . .
C(18) C(80) C(81) 125.1(16) yes . .
C(50) C(81) C(80) 117.4(13) yes . .
C(20) C(82) C(83) 120(2) yes . .
C(82) C(83) C(84) 122(3) yes . .
C(21) C(84) C(83) 100(3) yes . .

loop_
_geom_bond_atom_site_label_1
_geom_bond_atom_site_label_2
_geom_bond_distance
_geom_bond_publ_flag
_geom_bond_site_symmetry_2
W(1) O(41) 1.902(16) yes .
W(1) O(43) 2.378(10) yes .
W(1) O(44) 1.905(15) yes .
W(1) O(45) 1.815(14) yes .
W(1) O(46) 1.720(13) yes .
W(1) O(47) 1.920(12) yes .
W(1) O(59) 2.432(13) yes .
W(2) O(33) 1.659(11) yes .
W(2) O(35) 1.902(14) yes .
W(2) O(40) 1.869(16) yes .
W(2) O(41) 1.930(15) yes .
W(2) O(49) 1.930(18) yes .
W(2) O(53) 2.416(12) yes .
W(2) O(59) 2.471(14) yes .
W(3) O(38) 1.959(16) yes .
W(3) O(39) 1.724(18) yes .
W(3) O(43) 2.463(15) yes .
W(3) O(44) 1.901(11) yes .
W(3) O(49) 1.816(14) yes 3_575
W(3) O(53) 2.475(16) yes 3_575
W(3) O(85) 1.84(2) yes .
W(4) O(34) 1.664(15) yes .
W(4) O(35) 1.837(12) yes .
W(4) O(36) 1.971(15) yes .
W(4) O(50) 1.858(12) yes .
W(4) O(53) 2.406(15) yes .
W(4) O(60) 2.389(18) yes .
W(4) O(85) 1.89(2) yes 3_575
W(5) O(40) 1.917(17) yes .
W(5) O(47) 1.806(12) yes .
W(5) O(48) 1.770(14) yes .
W(5) O(50) 1.906(17) yes 3_575
W(5) O(51) 1.963(15) yes .
W(5) O(59) 2.392(13) yes .
W(5) O(60) 2.365(12) yes 3_575
W(6) O(36) 1.831(17) yes .
W(6) O(37) 1.647(11) yes .
W(6) O(38) 1.830(19) yes .
W(6) O(43) 2.397(12) yes .
W(6) O(45) 1.934(12) yes .
W(6) O(51) 1.804(12) yes 3_575
W(6) O(60) 2.351(15) yes .
Cr(1) O(1) 1.914(6) yes .
Cr(1) O(4) 2.064(8) yes .
Cr(1) O(9) 1.966(6) yes .
Cr(1) O(11) 2.002(10) yes .
Cr(1) O(13) 1.960(6) yes .
Cr(1) O(16) 1.967(9) yes .
Cr(2) O(1) 1.893(6) yes .
Cr(2) O(2) 2.022(7) yes .
Cr(2) O(5) 1.952(8) yes .
Cr(2) O(7) 1.947(7) yes .
Cr(2) O(10) 1.977(6) yes .
Cr(2) O(12) 1.999(10) yes .
Cr(3) O(1) 1.878(6) yes .
Cr(3) O(3) 2.047(7) yes .
Cr(3) O(6) 1.971(9) yes .
Cr(3) O(8) 1.982(7) yes .
Cr(3) O(14) 1.957(7) yes .
Cr(3) O(15) 1.997(8) yes .
Cr(4) O(17) 1.878(6) yes .
Cr(4) O(19) 2.056(8) yes .
Cr(4) O(22) 1.942(9) yes .
Cr(4) O(24) 1.958(7) yes .
Cr(4) O(27) 1.987(6) yes .
Cr(4) O(29) 1.964(10) yes .
Cr(5) O(17) 1.906(6) yes .
Cr(5) O(20) 2.013(8) yes .
Cr(5) O(26) 1.931(9) yes .
Cr(5) O(28) 1.981(6) yes .
Cr(5) O(30) 1.999(9) yes .
Cr(5) O(32) 1.968(6) yes .
Cr(6) O(17) 1.910(6) yes .
Cr(6) O(18) 2.039(6) yes .
Cr(6) O(21) 1.976(7) yes .
Cr(6) O(23) 1.982(8) yes .
Cr(6) O(25) 1.974(8) yes .
Cr(6) O(31) 1.979(7) yes .
Si(1) O(43) 1.562(13) yes .
Si(1) O(43) 1.562(13) yes 3_575
Si(1) O(53) 1.551(17) yes .
Si(1) O(53) 1.551(17) yes 3_575
Si(1) O(59) 1.541(10) yes .
Si(1) O(59) 1.541(10) yes 3_575
Si(1) O(60) 1.644(15) yes .
Si(1) O(60) 1.644(15) yes 3_575
O(5) C(4) 1.260(14) yes .
O(6) C(4) 1.272(11) yes .
O(7) C(3) 1.258(11) yes .
O(8) C(3) 1.240(14) yes .
O(9) C(1) 1.305(12) yes .
O(10) C(1) 1.189(11) yes .
O(11) C(2) 1.262(13) yes .
O(12) C(2) 1.218(13) yes .
O(13) C(5) 1.255(9) yes .
O(14) C(5) 1.264(11) yes .
O(15) C(6) 1.225(11) yes .
O(16) C(6) 1.237(14) yes .
O(21) C(7) 1.277(10) yes .
O(22) C(7) 1.276(14) yes .
O(23) C(8) 1.263(14) yes .
O(24) C(8) 1.249(11) yes .
O(25) C(9) 1.260(11) yes .
O(26) C(9) 1.297(14) yes .
O(27) C(11) 1.206(12) yes .
O(28) C(11) 1.255(12) yes .
O(29) C(12) 1.234(12) yes .
O(30) C(12) 1.205(13) yes .
O(31) C(10) 1.218(12) yes .
O(32) C(10) 1.292(9) yes .
O(43) O(53) 1.877(17) yes 3_575
O(43) O(59) 1.773(18) yes .
O(43) O(60) 1.82(3) yes .
O(53) O(59) 1.78(3) yes .
O(53) O(60) 1.85(2) yes .
O(59) O(60) 1.814(17) yes 3_575
C(1) C(37) 1.466(12) yes .
C(2) C(46) 1.45(2) yes .
C(3) C(55) 1.511(15) yes .
C(4) C(40) 1.488(15) yes .
C(5) C(31) 1.501(11) yes .
C(6) C(56) 1.492(19) yes .
C(7) C(14) 1.468(14) yes .
C(8) C(51) 1.475(15) yes .
C(9) C(19) 1.478(18) yes .
C(10) C(25) 1.539(11) yes .
C(11) C(16) 1.525(13) yes .
C(12) C(23) 1.503(18) yes .
C(13) C(14) 1.379(16) yes .
C(13) C(47) 1.418(18) yes .
C(14) C(15) 1.419(12) yes .
C(15) C(49) 1.391(17) yes .
C(16) C(17) 1.391(17) yes .
C(16) C(18) 1.43(2) yes .
C(17) C(50) 1.427(16) yes .
C(18) C(80) 1.501(19) yes .
C(19) C(20) 1.45(2) yes .
C(19) C(21) 1.49(3) yes .
C(20) C(82) 1.36(3) yes .
C(21) C(84) 1.54(5) yes .
C(22) C(23) 1.429(17) yes .
C(22) C(74) 1.38(3) yes .
C(23) C(24) 1.371(16) yes .
C(24) C(72) 1.36(3) yes .
C(25) C(26) 1.348(14) yes .
C(25) C(30) 1.354(11) yes .
C(26) C(27) 1.402(14) yes .
C(27) C(28) 1.366(13) yes .
C(28) C(29) 1.397(16) yes .
C(29) C(30) 1.401(13) yes .
C(31) C(32) 1.367(11) yes .
C(31) C(36) 1.387(14) yes .
C(32) C(33) 1.361(14) yes .
C(33) C(34) 1.387(15) yes .
C(34) C(35) 1.383(14) yes .
C(35) C(36) 1.430(15) yes .
C(37) C(38) 1.437(16) yes .
C(37) C(39) 1.37(3) yes .
C(38) C(59) 1.419(18) yes .
C(39) C(57) 1.66(3) yes .
C(40) C(41) 1.360(13) yes .
C(40) C(45) 1.430(16) yes .
C(41) C(42) 1.424(18) yes .
C(42) C(43) 1.54(3) yes .
C(43) C(44) 1.320(16) yes .
C(44) C(45) 1.414(18) yes .
C(46) C(67) 1.413(19) yes .
C(46) C(71) 1.34(4) yes .
C(47) C(48) 1.338(16) yes .
C(48) C(49) 1.37(2) yes .
C(50) C(81) 1.43(3) yes .
C(51) C(75) 1.422(17) yes .
C(51) C(79) 1.45(3) yes .
C(52) C(53) 1.39(3) yes .
C(52) C(65) 1.374(19) yes .
C(53) C(54) 1.425(17) yes .
C(54) C(55) 1.390(14) yes .
C(55) C(66) 1.38(2) yes .
C(56) C(60) 1.37(3) yes .
C(56) C(64) 1.409(18) yes .
C(57) C(58) 1.31(3) yes .
C(58) C(59) 1.36(3) yes .
C(60) C(61) 1.51(3) yes .
C(61) C(62) 1.34(3) yes .
C(62) C(63) 1.35(3) yes .
C(63) C(64) 1.58(4) yes .
C(65) C(66) 1.31(3) yes .
C(67) C(68) 1.50(3) yes .
C(68) C(69) 1.42(3) yes .
C(69) C(70) 1.54(4) yes .
C(70) C(71) 1.57(6) yes .
C(72) C(73) 1.36(3) yes .
C(73) C(74) 1.41(3) yes .
C(75) C(76) 1.42(2) yes .
C(76) C(77) 1.45(3) yes .
C(77) C(78) 1.47(3) yes .
C(78) C(79) 1.37(3) yes .
C(80) C(81) 1.31(3) yes .
C(82) C(83) 1.51(3) yes .
C(83) C(84) 1.68(6) yes .

loop_
_platon_squeeze_void_nr
_platon_squeeze_void_average_x
_platon_squeeze_void_average_y
_platon_squeeze_void_average_z
_platon_squeeze_void_volume
_platon_squeeze_void_count_electrons
_platon_squeeze_void_content
1 -0.046 0.077 0.237 7026 4303 ' '
